data_4501586
loop_
_publ_author_name
'Hulvey, Zeric'
'Furman, Joshua D.'
'Turner, Sara A.'
'Tang, Min'
'Cheetham, Anthony K.'

_publ_section_title
;
 Dimensionality Trends in Metal&#x2212;Organic Frameworks Containing
 Perfluorinated or Nonfluorinated Benzenedicarboxylates
;
_journal_issue 5
_journal_name_full 'Crystal Growth &amp; Design'
_journal_page_first 2041
_journal_paper_doi 10.1021/cg100121n
_journal_volume 10
_journal_year 2010
_chemical_formula_sum 'C26 H18 F4 N3 O4 Zn'
_chemical_formula_weight 577.80
_chemical_name_systematic
; 
 ? 
;
_space_group_IT_number 15
_symmetry_cell_setting monoclinic
_symmetry_space_group_name_Hall '-C 2yc'
_symmetry_space_group_name_H-M 'C 1 2/c 1'
_atom_sites_solution_hydrogens geom
_atom_sites_solution_primary direct
_atom_sites_solution_secondary difmap
_audit_creation_method SHELXL-97
_cell_angle_alpha 90.00
_cell_angle_beta 119.258(3)
_cell_angle_gamma 90.00
_cell_formula_units_Z 8
_cell_length_a 30.939(7)
_cell_length_b 10.454(2)
_cell_length_c 17.214(4)
_cell_measurement_temperature 293(2)
_cell_volume 4857.4(18)
_computing_cell_refinement 'Bruker XSCANS'
_computing_data_collection 'Bruker XSCANS'
_computing_data_reduction 'Bruker SHELXTL'
_computing_molecular_graphics 'Bruker SHELXTL'
_computing_publication_material 'Bruker SHELXTL'
_computing_structure_refinement 'SHELXL-97 (Sheldrick, 1997)'
_computing_structure_solution 'SHELXS-97 (Sheldrick, 1990)'
_diffrn_ambient_temperature 293(2)
_diffrn_measured_fraction_theta_full 0.986
_diffrn_measured_fraction_theta_max 0.986
_diffrn_measurement_device_type 'Bruker P4'
_diffrn_measurement_method '\w scans'
_diffrn_radiation_monochromator graphite
_diffrn_radiation_source 'fine-focus sealed tube'
_diffrn_radiation_type MoK\a
_diffrn_radiation_wavelength 0.71073
_diffrn_reflns_av_R_equivalents 0.0525
_diffrn_reflns_av_sigmaI/netI 0.0502
_diffrn_reflns_limit_h_max 36
_diffrn_reflns_limit_h_min -38
_diffrn_reflns_limit_k_max 13
_diffrn_reflns_limit_k_min -13
_diffrn_reflns_limit_l_max 21
_diffrn_reflns_limit_l_min -21
_diffrn_reflns_number 19453
_diffrn_reflns_theta_full 26.37
_diffrn_reflns_theta_max 26.37
_diffrn_reflns_theta_min 1.51
_exptl_absorpt_coefficient_mu 1.081
_exptl_absorpt_correction_T_max 0.947
_exptl_absorpt_correction_T_min 0.685
_exptl_absorpt_correction_type multi-scan
_exptl_crystal_colour colorless
_exptl_crystal_density_diffrn 1.580
_exptl_crystal_density_method 'not measured'
_exptl_crystal_description plate
_exptl_crystal_F_000 2344
_exptl_crystal_size_max 0.3
_exptl_crystal_size_mid 0.1
_exptl_crystal_size_min 0.05
_refine_diff_density_max 0.674
_refine_diff_density_min -0.355
_refine_diff_density_rms 0.082
_refine_ls_extinction_method none
_refine_ls_goodness_of_fit_ref 1.076
_refine_ls_hydrogen_treatment constr
_refine_ls_matrix_type full
_refine_ls_number_parameters 361
_refine_ls_number_reflns 4907
_refine_ls_number_restraints 0
_refine_ls_restrained_S_all 1.076
_refine_ls_R_factor_all 0.0870
_refine_ls_R_factor_gt 0.0564
_refine_ls_shift/su_max 0.001
_refine_ls_shift/su_mean 0.000
_refine_ls_structure_factor_coef Fsqd
_refine_ls_weighting_details 'calc w=1/[\s^2^(Fo^2^)+(0.0515P)^2^+10.7441P] where P=(Fo^2^+2Fc^2^)/3'
_refine_ls_weighting_scheme calc
_refine_ls_wR_factor_gt 0.1139
_refine_ls_wR_factor_ref 0.1275
_reflns_number_gt 3518
_reflns_number_total 4907
_reflns_threshold_expression >2sigma(I)
_cod_data_source_file cg100121n_si_002.cif
_cod_data_source_block compound_19
_cod_depositor_comments
;
The following automatic conversions were performed:

'_symmetry_cell_setting' value 'Monoclinic' changed to 'monoclinic'
according to /home/saulius/struct/CIF-dictionaries/cif_core.dic
dictionary named 'cif_core.dic' version 2.4.2 from 2011-04-26.

Automatic conversion script
Id: cif_fix_values 1715 2011-07-08 13:25:40Z adriana 
;
_cod_original_sg_symbol_H-M C2/c
_cod_database_code 4501586

loop_
_symmetry_equiv_pos_as_xyz
'x, y, z'
'-x, y, -z+1/2'
'x+1/2, y+1/2, z'
'-x+1/2, y+1/2, -z+1/2'
'-x, -y, -z'
'x, -y, z-1/2'
'-x+1/2, -y+1/2, -z'
'x+1/2, -y+1/2, z-1/2'

loop_
_atom_site_label
_atom_site_type_symbol
_atom_site_fract_x
_atom_site_fract_y
_atom_site_fract_z
_atom_site_U_iso_or_equiv
_atom_site_adp_type
_atom_site_occupancy
_atom_site_symmetry_multiplicity
_atom_site_calc_flag
_atom_site_refinement_flags
Zn1 Zn 0.879186(15) 0.20540(4) 0.81365(3) 0.03122(15) Uani 1 1 d .
C1 C 0.86496(15) 0.0227(4) 0.6901(3) 0.0419(10) Uani 1 1 d .
C2 C 0.84900(13) -0.1035(3) 0.6403(2) 0.0333(8) Uani 1 1 d .
C3 C 0.81527(14) -0.1845(4) 0.6460(2) 0.0374(9) Uani 1 1 d .
C4 C 0.79984(14) -0.2960(4) 0.5973(3) 0.0386(9) Uani 1 1 d .
C5 C 0.81758(14) -0.3286(4) 0.5413(2) 0.0374(9) Uani 1 1 d .
C6 C 0.85168(13) -0.2531(4) 0.5325(2) 0.0326(8) Uani 1 1 d .
C7 C 0.86610(13) -0.1423(4) 0.5830(2) 0.0335(8) Uani 1 1 d .
C8 C 0.87056(15) -0.2851(4) 0.4677(2) 0.0389(9) Uani 1 1 d .
C9 C 0.77869(17) 0.3186(5) 0.6644(4) 0.0680(15) Uani 1 1 d .
H9 H 0.7983 0.3828 0.6604 0.10(2) Uiso 1 1 calc R
C10 C 0.77101(15) 0.1427(4) 0.7306(3) 0.0470(10) Uani 1 1 d .
H10 H 0.7852 0.0801 0.7743 0.077(16) Uiso 1 1 calc R
C11 C 0.72873(18) 0.3213(6) 0.6058(4) 0.0761(17) Uani 1 1 d .
H11 H 0.7155 0.3854 0.5630 0.10(2) Uiso 1 1 calc R
C12 C 0.72051(15) 0.1382(4) 0.6746(3) 0.0504(11) Uani 1 1 d .
H12 H 0.7017 0.0736 0.6807 0.050(12) Uiso 1 1 calc R
C13 C 0.69824(15) 0.2293(4) 0.6102(3) 0.0506(11) Uani 1 1 d .
C14 C 0.64332(16) 0.2311(5) 0.5471(4) 0.0697(15) Uani 1 1 d .
H14A H 0.6375 0.2364 0.4865 0.18(4) Uiso 1 1 calc R
H14B H 0.6290 0.1516 0.5529 0.10(2) Uiso 1 1 calc R
C15 C 0.61808(16) 0.3398(5) 0.5638(4) 0.0609(13) Uani 1 1 d .
H15A H 0.6309 0.4191 0.5538 0.13(3) Uiso 1 1 calc R
H15B H 0.6261 0.3380 0.6257 0.17(3) Uiso 1 1 calc R
C16 C 0.56244(14) 0.3384(4) 0.5058(3) 0.0406(9) Uani 1 1 d .
C17 C 0.53168(15) 0.3464(4) 0.5424(3) 0.0420(10) Uani 1 1 d .
H17 H 0.5451 0.3562 0.6036 0.050(12) Uiso 1 1 calc R
C18 C 0.53969(16) 0.3308(5) 0.4136(3) 0.0514(11) Uani 1 1 d .
H18 H 0.5586 0.3294 0.3851 0.065(14) Uiso 1 1 calc R
C19 C 0.48119(15) 0.3398(4) 0.4888(3) 0.0409(9) Uani 1 1 d .
H19 H 0.4613 0.3448 0.5153 0.028(9) Uiso 1 1 calc R
C20 C 0.48910(14) 0.3255(4) 0.3651(3) 0.0464(11) Uani 1 1 d .
H20 H 0.4746 0.3207 0.3034 0.048(12) Uiso 1 1 calc R
C21 C 0.89786(15) 0.3934(4) 0.6975(3) 0.0399(9) Uani 1 1 d .
H21 H 0.8796 0.3346 0.6527 0.051(12) Uiso 1 1 calc R
C22 C 0.92760(17) 0.4627(4) 0.8393(3) 0.0487(11) Uani 1 1 d .
H22 H 0.9303 0.4542 0.8953 0.051(12) Uiso 1 1 calc R
C23 C 0.92006(15) 0.4930(4) 0.6780(3) 0.0428(10) Uani 1 1 d .
H23 H 0.9163 0.5005 0.6211 0.046(12) Uiso 1 1 calc R
C24 C 0.95111(17) 0.5634(4) 0.8246(3) 0.0513(11) Uani 1 1 d .
H24 H 0.9696 0.6204 0.8705 0.061(13) Uiso 1 1 calc R
C25 C 0.94755(14) 0.5808(4) 0.7417(3) 0.0380(9) Uani 1 1 d .
C26 C 0.97181(14) 0.6925(4) 0.7226(3) 0.0423(10) Uani 1 1 d .
H26A H 0.9594 0.7712 0.7342 0.047(12) Uiso 1 1 calc R
H26B H 0.9623 0.6915 0.6599 0.043(11) Uiso 1 1 calc R
N1 N 0.80041(12) 0.2294(3) 0.7262(2) 0.0388(8) Uani 1 1 d .
N2 N 0.45924(11) 0.3266(3) 0.4004(2) 0.0372(8) Uani 1 1 d .
N3 N 0.90106(11) 0.3765(3) 0.7770(2) 0.0363(7) Uani 1 1 d .
F1 F 0.79513(9) -0.1549(2) 0.69679(16) 0.0543(7) Uani 1 1 d .
F2 F 0.76634(10) -0.3710(2) 0.60372(18) 0.0592(7) Uani 1 1 d .
F3 F 0.80116(10) -0.4364(2) 0.49421(17) 0.0608(7) Uani 1 1 d .
F4 F 0.90160(8) -0.0721(2) 0.58037(15) 0.0459(6) Uani 1 1 d .
O1 O 0.87304(10) 0.0230(3) 0.76889(17) 0.0473(7) Uani 1 1 d .
O2 O 0.86834(16) 0.1151(3) 0.6506(3) 0.0783(12) Uani 1 1 d .
O3 O 0.86583(10) -0.1960(3) 0.41519(16) 0.0417(6) Uani 1 1 d .
O4 O 0.88963(16) -0.3891(3) 0.4743(3) 0.0785(12) Uani 1 1 d .

loop_
_atom_site_aniso_label
_atom_site_aniso_U_11
_atom_site_aniso_U_22
_atom_site_aniso_U_33
_atom_site_aniso_U_23
_atom_site_aniso_U_13
_atom_site_aniso_U_12
Zn1 0.0286(2) 0.0365(2) 0.0285(2) -0.00115(19) 0.01394(18) -0.00161(19)
C1 0.037(2) 0.041(2) 0.052(3) -0.014(2) 0.025(2) -0.0033(18)
C2 0.029(2) 0.035(2) 0.034(2) 0.0004(16) 0.0137(17) -0.0003(16)
C3 0.040(2) 0.047(2) 0.0323(19) -0.0002(17) 0.0239(18) 0.0002(18)
C4 0.042(2) 0.038(2) 0.044(2) 0.0011(18) 0.0269(19) -0.0110(19)
C5 0.040(2) 0.035(2) 0.036(2) -0.0072(16) 0.0171(18) -0.0040(17)
C6 0.032(2) 0.042(2) 0.0280(18) -0.0046(16) 0.0182(16) -0.0038(16)
C7 0.032(2) 0.036(2) 0.033(2) 0.0025(16) 0.0164(17) -0.0041(16)
C8 0.041(2) 0.049(2) 0.0305(19) -0.0064(19) 0.0209(18) -0.005(2)
C9 0.032(3) 0.074(4) 0.084(4) 0.028(3) 0.018(3) -0.003(2)
C10 0.034(2) 0.053(3) 0.050(3) 0.005(2) 0.017(2) 0.001(2)
C11 0.037(3) 0.091(4) 0.082(4) 0.038(3) 0.015(3) 0.005(3)
C12 0.031(2) 0.048(3) 0.070(3) -0.004(2) 0.022(2) -0.005(2)
C13 0.030(2) 0.057(3) 0.050(3) -0.014(2) 0.008(2) 0.003(2)
C14 0.030(2) 0.078(4) 0.073(4) -0.021(3) 0.003(2) 0.003(2)
C15 0.030(2) 0.066(3) 0.070(3) -0.015(3) 0.011(2) 0.003(2)
C16 0.028(2) 0.037(2) 0.048(2) -0.0054(18) 0.0110(19) 0.0008(17)
C17 0.039(2) 0.043(2) 0.037(2) 0.0014(18) 0.0134(19) 0.0014(18)
C18 0.034(2) 0.070(3) 0.052(3) -0.004(2) 0.023(2) -0.007(2)
C19 0.042(2) 0.041(2) 0.043(2) 0.0033(18) 0.024(2) -0.0013(18)
C20 0.030(2) 0.069(3) 0.036(2) 0.001(2) 0.0124(19) -0.007(2)
C21 0.043(2) 0.037(2) 0.035(2) -0.0016(18) 0.0146(19) -0.0037(18)
C22 0.064(3) 0.047(3) 0.047(2) -0.009(2) 0.035(2) -0.014(2)
C23 0.048(3) 0.044(2) 0.040(2) 0.0050(19) 0.024(2) 0.0007(19)
C24 0.064(3) 0.042(2) 0.051(3) -0.016(2) 0.031(2) -0.017(2)
C25 0.035(2) 0.034(2) 0.049(2) 0.0042(18) 0.0241(19) 0.0045(17)
C26 0.041(2) 0.032(2) 0.056(3) 0.0063(19) 0.026(2) 0.0027(18)
N1 0.0330(18) 0.045(2) 0.0381(18) 0.0030(15) 0.0170(15) 0.0007(15)
N2 0.0297(18) 0.046(2) 0.0341(17) 0.0069(14) 0.0141(15) 0.0003(14)
N3 0.0354(18) 0.0381(18) 0.0375(18) -0.0026(14) 0.0195(15) -0.0031(14)
F1 0.0667(17) 0.0618(15) 0.0593(15) -0.0142(12) 0.0502(14) -0.0136(13)
F2 0.0697(18) 0.0535(15) 0.0774(18) -0.0117(13) 0.0538(15) -0.0250(13)
F3 0.0769(18) 0.0502(15) 0.0676(17) -0.0246(13) 0.0450(15) -0.0256(14)
F4 0.0492(14) 0.0479(13) 0.0535(14) -0.0100(11) 0.0352(12) -0.0163(11)
O1 0.0461(17) 0.0494(17) 0.0326(15) -0.0116(13) 0.0086(13) 0.0063(14)
O2 0.137(4) 0.0377(18) 0.103(3) -0.0134(18) 0.092(3) -0.020(2)
O3 0.0429(16) 0.0568(17) 0.0318(13) 0.0058(13) 0.0232(12) 0.0026(14)
O4 0.135(4) 0.055(2) 0.093(3) 0.0106(19) 0.093(3) 0.022(2)

loop_
_atom_type_symbol
_atom_type_description
_atom_type_scat_dispersion_real
_atom_type_scat_dispersion_imag
_atom_type_scat_source
C C 0.0033 0.0016 'International Tables Vol C Tables 4.2.6.8 and 6.1.1.4'
H H 0.0000 0.0000 'International Tables Vol C Tables 4.2.6.8 and 6.1.1.4'
N N 0.0061 0.0033 'International Tables Vol C Tables 4.2.6.8 and 6.1.1.4'
O O 0.0106 0.0060 'International Tables Vol C Tables 4.2.6.8 and 6.1.1.4'
F F 0.0171 0.0103 'International Tables Vol C Tables 4.2.6.8 and 6.1.1.4'
Zn Zn 0.2839 1.4301 'International Tables Vol C Tables 4.2.6.8 and 6.1.1.4'

loop_
_geom_angle_atom_site_label_1
_geom_angle_atom_site_label_2
_geom_angle_atom_site_label_3
_geom_angle
_geom_angle_site_symmetry_1
_geom_angle_site_symmetry_3
O3 Zn1 O1 105.45(12) 6_556 .
O3 Zn1 N3 122.64(12) 6_556 .
O1 Zn1 N3 131.69(12) . .
O3 Zn1 N1 88.30(11) 6_556 .
O1 Zn1 N1 88.87(12) . .
N3 Zn1 N1 96.31(12) . .
O3 Zn1 N2 92.54(11) 6_556 8_556
O1 Zn1 N2 88.87(11) . 8_556
N3 Zn1 N2 85.03(12) . 8_556
N1 Zn1 N2 177.73(12) . 8_556
O2 C1 O1 125.2(4) . .
O2 C1 C2 117.9(4) . .
O1 C1 C2 116.8(4) . .
C3 C2 C7 115.7(3) . .
C3 C2 C1 122.7(3) . .
C7 C2 C1 121.6(3) . .
F1 C3 C4 117.4(3) . .
F1 C3 C2 120.9(3) . .
C4 C3 C2 121.6(3) . .
F2 C4 C5 120.2(3) . .
F2 C4 C3 119.7(3) . .
C5 C4 C3 120.1(3) . .
F3 C5 C4 118.3(3) . .
F3 C5 C6 119.9(3) . .
C4 C5 C6 121.7(3) . .
C5 C6 C7 115.9(3) . .
C5 C6 C8 122.6(3) . .
C7 C6 C8 121.4(3) . .
F4 C7 C6 117.0(3) . .
F4 C7 C2 117.9(3) . .
C6 C7 C2 124.9(3) . .
O4 C8 O3 127.7(4) . .
O4 C8 C6 117.9(4) . .
O3 C8 C6 114.3(4) . .
N1 C9 C11 123.5(5) . .
N1 C10 C12 124.3(4) . .
C9 C11 C13 120.1(5) . .
C13 C12 C10 119.6(4) . .
C12 C13 C11 116.4(4) . .
C12 C13 C14 122.6(5) . .
C11 C13 C14 121.0(5) . .
C15 C14 C13 112.7(4) . .
C14 C15 C16 113.8(4) . .
C17 C16 C18 116.7(4) . .
C17 C16 C15 121.1(4) . .
C18 C16 C15 122.2(4) . .
C19 C17 C16 120.1(4) . .
C20 C18 C16 119.3(4) . .
N2 C19 C17 123.3(4) . .
N2 C20 C18 124.2(4) . .
N3 C21 C23 123.7(4) . .
N3 C22 C24 122.9(4) . .
C25 C23 C21 120.2(4) . .
C22 C24 C25 120.5(4) . .
C23 C25 C24 116.4(4) . .
C23 C25 C26 121.8(4) . .
C24 C25 C26 121.8(4) . .
C25 C26 C26 113.9(3) . 2_756
C10 N1 C9 116.0(4) . .
C10 N1 Zn1 117.1(3) . .
C9 N1 Zn1 126.7(3) . .
C20 N2 C19 116.2(3) . .
C20 N2 Zn1 119.3(3) . 8_455
C19 N2 Zn1 124.4(3) . 8_455
C22 N3 C21 116.4(3) . .
C22 N3 Zn1 119.5(3) . .
C21 N3 Zn1 122.9(3) . .
C1 O1 Zn1 110.2(3) . .
C8 O3 Zn1 126.6(3) . 6

loop_
_geom_bond_atom_site_label_1
_geom_bond_atom_site_label_2
_geom_bond_distance
_geom_bond_site_symmetry_2
Zn1 O3 1.985(2) 6_556
Zn1 O1 2.031(3) .
Zn1 N3 2.115(3) .
Zn1 N1 2.164(3) .
Zn1 N2 2.205(3) 8_556
C1 O2 1.216(5) .
C1 O1 1.253(5) .
C1 C2 1.518(5) .
C2 C3 1.384(5) .
C2 C7 1.388(5) .
C3 F1 1.335(4) .
C3 C4 1.377(5) .
C4 F2 1.347(4) .
C4 C5 1.365(5) .
C5 F3 1.336(4) .
C5 C6 1.384(5) .
C6 C7 1.385(5) .
C6 C8 1.529(5) .
C7 F4 1.340(4) .
C8 O4 1.216(5) .
C8 O3 1.255(5) .
C9 N1 1.324(6) .
C9 C11 1.372(6) .
C10 N1 1.313(5) .
C10 C12 1.378(6) .
C11 C13 1.375(7) .
C12 C13 1.365(6) .
C13 C14 1.504(6) .
C14 C15 1.484(7) .
C15 C16 1.510(6) .
C16 C17 1.377(6) .
C16 C18 1.388(6) .
C17 C19 1.374(6) .
C18 C20 1.368(6) .
C19 N2 1.335(5) .
C20 N2 1.332(5) .
C21 N3 1.335(5) .
C21 C23 1.377(5) .
C22 N3 1.333(5) .
C22 C24 1.372(6) .
C23 C25 1.362(5) .
C24 C25 1.388(6) .
C25 C26 1.509(5) .
C26 C26 1.525(8) 2_756
N2 Zn1 2.205(3) 8_455
O3 Zn1 1.985(2) 6
